data_7132320
loop_
_publ_author_name
'Spoletti, Enrico'
'Verma, Vivek'
'Cappuccino, Chiara'
'Lusi, Matteo'

_publ_section_title
;
 Solid Solution Polymorphs afford two High-Soluble Co-Drug Forms of
 Tolbutamide and Chlorpropamide
;
_journal_name_full 'Chemical Communications'
_journal_paper_doi 10.1039/D3CC04725C
_journal_year 2023
_chemical_formula_sum 'C11.18 H15.96 Cl0.41 N2 O3 S'
_chemical_formula_weight 272.97
_chemical_name_common 'Chloropropamide Tolbutamide'
_space_group_crystal_system orthorhombic
_space_group_IT_number 60
_space_group_name_Hall '-P 2n 2ab'
_space_group_name_H-M_alt 'P b c n'
_atom_sites_solution_hydrogens mixed
_audit_creation_method SHELXL-2014/7
_audit_update_record
;
2023-08-22 deposited with the CCDC.	2023-11-10 downloaded from the CCDC.
;
_cell_angle_alpha 90
_cell_angle_beta 90
_cell_angle_gamma 90
_cell_formula_units_Z 8
_cell_length_a 15.2433(8)
_cell_length_b 9.3138(5)
_cell_length_c 19.5618(11)
_cell_measurement_reflns_used 452
_cell_measurement_temperature 293(2)
_cell_measurement_theta_max 40
_cell_measurement_theta_min 2
_cell_volume 2777.2(3)
_computing_structure_refinement 'SHELXL-2014/7 (Sheldrick, 2014)'
_diffrn_ambient_temperature 293(2)
_diffrn_measured_fraction_theta_full 0.998
_diffrn_measured_fraction_theta_max 0.996
_diffrn_measurement_device_type 'Bruker D8 Quest'
_diffrn_radiation_type MoK\a
_diffrn_radiation_wavelength 0.71073
_diffrn_reflns_av_R_equivalents 0.0640
_diffrn_reflns_av_unetI/netI 0.0210
_diffrn_reflns_Laue_measured_fraction_full 0.998
_diffrn_reflns_Laue_measured_fraction_max 0.996
_diffrn_reflns_limit_h_max 18
_diffrn_reflns_limit_h_min -18
_diffrn_reflns_limit_k_max 11
_diffrn_reflns_limit_k_min -11
_diffrn_reflns_limit_l_max 23
_diffrn_reflns_limit_l_min -23
_diffrn_reflns_number 63177
_diffrn_reflns_point_group_measured_fraction_full 0.998
_diffrn_reflns_point_group_measured_fraction_max 0.996
_diffrn_reflns_theta_full 25.242
_diffrn_reflns_theta_max 25.475
_diffrn_reflns_theta_min 2.474
_exptl_absorpt_coefficient_mu 0.312
_exptl_absorpt_correction_T_max 0.973
_exptl_absorpt_correction_T_min 0.879
_exptl_absorpt_correction_type multi-scan
_exptl_absorpt_process_details sadabs
_exptl_crystal_colour colourless
_exptl_crystal_density_diffrn 1.306
_exptl_crystal_description prism
_exptl_crystal_F_000 1152
_exptl_crystal_recrystallization_method 'Re-crystallisation from solvent'
_exptl_crystal_size_max 0.2
_exptl_crystal_size_mid 0.1
_exptl_crystal_size_min 0.1
_refine_diff_density_max 0.688
_refine_diff_density_min -0.501
_refine_diff_density_rms 0.164
_refine_ls_extinction_coef 0.054(8)
_refine_ls_extinction_expression Fc^*^=kFc[1+0.001xFc^2^\l^3^/sin(2\q)]^-1/4^
_refine_ls_extinction_method 'SHELXL-2014/7 (Sheldrick 2014'
_refine_ls_goodness_of_fit_ref 1.138
_refine_ls_hydrogen_treatment mixed
_refine_ls_matrix_type full
_refine_ls_number_parameters 168
_refine_ls_number_reflns 2567
_refine_ls_number_restraints 6
_refine_ls_restrained_S_all 1.137
_refine_ls_R_factor_all 0.1460
_refine_ls_R_factor_gt 0.1048
_refine_ls_shift/su_max 4.886
_refine_ls_shift/su_mean 0.132
_refine_ls_structure_factor_coef Fsqd
_refine_ls_weighting_details 'w=1/[\s^2^(Fo^2^)+(0.1441P)^2^+3.2372P] where P=(Fo^2^+2Fc^2^)/3'
_refine_ls_weighting_scheme calc
_refine_ls_wR_factor_gt 0.2836
_refine_ls_wR_factor_ref 0.3244
_reflns_Friedel_coverage 0.000
_reflns_number_gt 1664
_reflns_number_total 2567
_reflns_threshold_expression 'I > 2\s(I)'
_cod_data_source_file d3cc04725c2.cif
_cod_data_source_block SS2_40
_cod_database_code 7132320
_shelx_shelxl_version_number 2014/7
_shelx_space_group_comment
;
The symmetry employed for this shelxl refinement is uniquely defined
by the following loop, which should always be used as a source of
symmetry information in preference to the above space-group names.
They are only intended as comments.
;

loop_
_space_group_symop_operation_xyz
'x, y, z'
'-x+1/2, -y+1/2, z+1/2'
'x+1/2, -y+1/2, -z'
'-x, y, -z+1/2'
'-x, -y, -z'
'x-1/2, y-1/2, -z-1/2'
'-x-1/2, y-1/2, z'
'x, -y, z-1/2'

loop_
_atom_site_label
_atom_site_type_symbol
_atom_site_fract_x
_atom_site_fract_y
_atom_site_fract_z
_atom_site_U_iso_or_equiv
_atom_site_adp_type
_atom_site_occupancy
_atom_site_site_symmetry_order
_atom_site_calc_flag
_atom_site_refinement_flags_posn
_atom_site_refinement_flags_adp
_atom_site_refinement_flags_occupancy
_atom_site_disorder_assembly
_atom_site_disorder_group
Cl1 Cl 0.1808(4) 0.0240(7) 0.91370(19) 0.182(4) Uani 0.420(15) 1 d . . P A 1
C1 C 0.1808(4) 0.0240(7) 0.91370(19) 0.182(4) Uani 0.580(15) 1 d . . P A 2
H1A H 0.2432 0.0205 0.9204 0.273 Uiso 0.580(15) 1 calc R U P A 2
H1B H 0.1558 -0.0680 0.9243 0.273 Uiso 0.580(15) 1 calc R U P A 2
H1C H 0.1559 0.0956 0.9432 0.273 Uiso 0.580(15) 1 calc R U P A 2
C2 C 0.1589(6) 0.0659(11) 0.8315(3) 0.118(2) Uani 1 1 d . . . . .
C3 C 0.1416(8) 0.1993(12) 0.8124(5) 0.154(4) Uani 1 1 d . . . . .
H3 H 0.1419 0.2719 0.8450 0.184 Uiso 1 1 calc R U . . .
C4 C 0.1231(8) 0.2340(9) 0.7443(5) 0.153(4) Uani 1 1 d . . . . .
H4 H 0.1085 0.3277 0.7324 0.183 Uiso 1 1 calc R U . . .
C5 C 0.1263(4) 0.1320(6) 0.6963(3) 0.0884(17) Uani 1 1 d . . . . .
C6 C 0.1425(7) -0.0049(8) 0.7163(4) 0.137(3) Uani 1 1 d . . . . .
H6 H 0.1436 -0.0779 0.6838 0.164 Uiso 1 1 calc R U . . .
C7 C 0.1571(8) -0.0371(10) 0.7837(4) 0.163(4) Uani 1 1 d . . . . .
H7 H 0.1660 -0.1321 0.7964 0.196 Uiso 1 1 calc R U . . .
S8 S 0.10348(11) 0.17175(16) 0.61018(9) 0.0928(8) Uani 1 1 d . . . . .
N9 N 0.1941(4) 0.2379(5) 0.5792(3) 0.0919(15) Uani 1 1 d . . . . .
H9 H 0.1940 0.3258 0.5658 0.110 Uiso 1 1 calc R U . . .
C10 C 0.2716(4) 0.1601(6) 0.5733(3) 0.0809(16) Uani 1 1 d . . . . .
N11 N 0.3415(4) 0.2389(5) 0.5599(3) 0.0961(17) Uani 1 1 d . . . . .
H11 H 0.3351 0.3303 0.5562 0.115 Uiso 1 1 calc R U . . .
C12 C 0.4287(6) 0.1787(8) 0.5512(5) 0.120(3) Uani 1 1 d . . . . .
H12A H 0.4610 0.2359 0.5183 0.144 Uiso 1 1 calc R U . . .
H12B H 0.4238 0.0820 0.5332 0.144 Uiso 1 1 calc R U . . .
C13 C 0.4789(8) 0.1750(11) 0.6184(7) 0.179(5) Uani 1 1 d . . . . .
H13A H 0.4833 0.2716 0.6366 0.215 Uiso 1 1 calc R U . . .
H13B H 0.4470 0.1168 0.6512 0.215 Uiso 1 1 calc R U . . .
C14 C 0.5660(10) 0.1166(16) 0.6095(10) 0.218(7) Uani 1 1 d . . . . .
H14A H 0.6045 0.1836 0.5862 0.261 Uiso 1 1 calc R U . A 2
H14B H 0.5649 0.0264 0.5847 0.261 Uiso 1 1 calc R U . A 2
C15 C 0.5921(11) 0.096(2) 0.6820(11) 0.157(13) Uani 0.580(15) 1 d . U P A 2
H15A H 0.5447 0.1245 0.7113 0.235 Uiso 0.580(15) 1 calc R U P A 2
H15B H 0.6428 0.1535 0.6917 0.235 Uiso 0.580(15) 1 calc R U P A 2
H15C H 0.6056 -0.0034 0.6898 0.235 Uiso 0.580(15) 1 calc R U P A 2
O3 O 0.0436(3) 0.2895(5) 0.6077(3) 0.1238(18) Uani 1 1 d . . . . .
O2 O 0.0818(3) 0.0423(5) 0.5757(2) 0.1069(15) Uani 1 1 d . . . . .
O4 O 0.2713(3) 0.0307(4) 0.5798(2) 0.1020(15) Uani 1 1 d . . . . .
H15 H 0.5921(11) 0.096(2) 0.6820(11) 0.3(3) Uiso 0.420(15) 1 d . . P A 1

loop_
_atom_site_aniso_label
_atom_site_aniso_U_11
_atom_site_aniso_U_22
_atom_site_aniso_U_33
_atom_site_aniso_U_23
_atom_site_aniso_U_13
_atom_site_aniso_U_12
Cl1 0.267(7) 0.201(6) 0.076(3) -0.012(2) 0.016(3) -0.012(5)
C1 0.267(7) 0.201(6) 0.076(3) -0.012(2) 0.016(3) -0.012(5)
C2 0.145(6) 0.130(6) 0.078(4) -0.011(4) 0.011(4) -0.012(5)
C3 0.218(10) 0.129(7) 0.114(7) -0.052(6) 0.001(7) 0.010(8)
C4 0.244(11) 0.097(5) 0.118(7) -0.035(5) -0.022(7) 0.045(6)
C5 0.101(4) 0.073(3) 0.092(4) -0.012(3) -0.001(3) 0.002(3)
C6 0.247(10) 0.084(4) 0.078(4) 0.002(3) -0.005(5) -0.036(6)
C7 0.289(14) 0.115(6) 0.086(5) 0.005(4) -0.009(6) -0.040(8)
S8 0.1076(13) 0.0666(10) 0.1043(13) 0.0039(7) -0.0141(9) 0.0023(8)
N9 0.123(4) 0.051(2) 0.102(3) 0.014(2) 0.000(3) 0.001(2)
C10 0.120(5) 0.052(3) 0.071(3) 0.000(2) 0.008(3) -0.003(3)
N11 0.135(4) 0.060(3) 0.093(3) 0.005(2) 0.025(3) -0.004(3)
C12 0.132(6) 0.084(4) 0.145(7) -0.010(4) 0.040(5) -0.004(4)
C13 0.154(9) 0.130(8) 0.253(15) -0.075(8) -0.037(9) 0.047(7)
C14 0.183(12) 0.159(11) 0.31(2) -0.064(13) -0.005(13) 0.018(10)
C15 0.129(14) 0.132(14) 0.21(3) 0.004(13) -0.027(13) -0.006(10)
O3 0.113(3) 0.091(3) 0.167(5) 0.012(3) -0.016(3) 0.024(3)
O2 0.136(4) 0.082(3) 0.103(3) -0.002(2) -0.028(3) -0.020(3)
O4 0.127(3) 0.054(2) 0.125(4) 0.004(2) 0.008(3) 0.000(2)

loop_
_atom_type_symbol
_atom_type_description
_atom_type_scat_dispersion_real
_atom_type_scat_dispersion_imag
_atom_type_scat_source
C C 0.0033 0.0016 'International Tables Vol C Tables 4.2.6.8 and 6.1.1.4'
H H 0.0000 0.0000 'International Tables Vol C Tables 4.2.6.8 and 6.1.1.4'
N N 0.0061 0.0033 'International Tables Vol C Tables 4.2.6.8 and 6.1.1.4'
O O 0.0106 0.0060 'International Tables Vol C Tables 4.2.6.8 and 6.1.1.4'
Cl Cl 0.1484 0.1585 'International Tables Vol C Tables 4.2.6.8 and 6.1.1.4'
S S 0.1246 0.1234 'International Tables Vol C Tables 4.2.6.8 and 6.1.1.4'

loop_
_geom_angle_atom_site_label_1
_geom_angle_atom_site_label_2
_geom_angle_atom_site_label_3
_geom_angle
_geom_angle_site_symmetry_1
_geom_angle_site_symmetry_3
_geom_angle_publ_flag
C3 C2 C7 118.0(8) . . ?
C3 C2 C1 121.7(7) . . ?
C7 C2 C1 120.2(8) . . ?
C3 C2 Cl1 121.7(7) . . ?
C7 C2 Cl1 120.2(8) . . ?
C2 C3 C4 121.7(7) . . ?
C5 C4 C3 119.8(8) . . ?
C4 C5 C6 118.3(7) . . ?
C4 C5 S8 121.0(6) . . ?
C6 C5 S8 120.6(5) . . ?
C5 C6 C7 120.8(8) . . ?
C2 C7 C6 121.2(9) . . ?
O2 S8 O3 119.2(3) . . ?
O2 S8 N9 110.0(3) . . ?
O3 S8 N9 103.8(3) . . ?
O2 S8 C5 108.8(3) . . ?
O3 S8 C5 108.7(3) . . ?
N9 S8 C5 105.5(3) . . ?
C10 N9 S8 123.7(4) . . ?
O4 C10 N11 125.2(6) . . ?
O4 C10 N9 120.5(6) . . ?
N11 C10 N9 114.4(5) . . ?
C10 N11 C12 123.2(5) . . ?
N11 C12 C13 111.6(7) . . ?
C14 C13 C12 111.5(12) . . ?
C13 C14 C15 100.3(14) . . ?

loop_
_geom_bond_atom_site_label_1
_geom_bond_atom_site_label_2
_geom_bond_distance
_geom_bond_site_symmetry_2
_geom_bond_publ_flag
Cl1 C2 1.688(9) . ?
C1 C2 1.688(9) . ?
C2 C3 1.324(12) . ?
C2 C7 1.341(11) . ?
C3 C4 1.399(13) . ?
C4 C5 1.336(9) . ?
C5 C6 1.356(10) . ?
C5 S8 1.760(6) . ?
C6 C7 1.370(10) . ?
S8 O2 1.420(4) . ?
S8 O3 1.427(5) . ?
S8 N9 1.629(6) . ?
N9 C10 1.390(8) . ?
C10 O4 1.212(6) . ?
C10 N11 1.320(7) . ?
N11 C12 1.453(9) . ?
C12 C13 1.521(14) . ?
C13 C14 1.445(16) . ?
C14 C15 1.49(2) . ?
